data_7027363
loop_
_publ_author_name
'Drew, Michael G. B.'
'Hudson, Michael J.'
'Iveson, Peter B.'
'Madic, Charles'
'Russell, Mark L.'

_publ_section_title
;
 Experimental and theoretical studies of a triazole ligand and complexes
 formed with the lanthanides
;
_journal_issue 15
_journal_name_full 'Journal of the Chemical Society, Dalton Transactions'
_journal_page_first 2433
_journal_paper_doi 10.1039/a901842e
_journal_year 1999
_chemical_formula_moiety 2-Tb
_chemical_formula_sum 'C13 H20 N11 O12 Tb'
_chemical_formula_weight 681.32
_chemical_name_systematic
; 
 ? 
;
_space_group_IT_number 15
_symmetry_cell_setting monoclinic
_symmetry_space_group_name_Hall '-I 2yc'
_symmetry_space_group_name_H-M 'I 1 2/c 1'
_atom_sites_solution_hydrogens geom
_atom_sites_solution_primary direct
_atom_sites_solution_secondary difmap
_audit_creation_method SHELXL-97
_cell_angle_alpha 90.00
_cell_angle_beta 112.516(10)
_cell_angle_gamma 90.00
_cell_formula_units_Z 4
_cell_length_a 9.354(12)
_cell_length_b 29.40(3)
_cell_length_c 9.836(12)
_cell_measurement_reflns_used all
_cell_measurement_temperature 293(2)
_cell_volume 2499(5)
_computing_cell_refinement XDS
_computing_data_collection 'XDS (Kabsch, 1991)'
_computing_data_reduction XDS
_computing_molecular_graphics PLATON(Spek,1994)
_computing_structure_refinement 'SHELXL-93 (Sheldrick, 1993)'
_computing_structure_solution 'SHELXS-86 (Sheldrick, 1990)'
_diffrn_ambient_temperature 293(2)
_diffrn_measurement_device 'Marresearch Image Plate'
_diffrn_measurement_method '95 frames at 2^o intervals, counting time 2 min.'
_diffrn_radiation_monochromator graphite
_diffrn_radiation_source 'fine-focus sealed tube'
_diffrn_radiation_type MoK\a
_diffrn_radiation_wavelength 0.71073
_diffrn_reflns_av_R_equivalents 0.0000
_diffrn_reflns_av_sigmaI/netI 0.0167
_diffrn_reflns_limit_h_max 8
_diffrn_reflns_limit_h_min 0
_diffrn_reflns_limit_k_max 36
_diffrn_reflns_limit_k_min 0
_diffrn_reflns_limit_l_max 8
_diffrn_reflns_limit_l_min -11
_diffrn_reflns_number 1132
_diffrn_reflns_theta_max 25.89
_diffrn_reflns_theta_min 2.35
_diffrn_standards_number n/a
_exptl_absorpt_coefficient_mu 2.908
_exptl_absorpt_correction_T_max 1.00
_exptl_absorpt_correction_T_min 0.42
_exptl_absorpt_correction_type 'DIFABS(Walker and Stuart, 1983)'
_exptl_crystal_density_diffrn 1.811
_exptl_crystal_density_method 'not measured'
_exptl_crystal_F_000 1344
_exptl_crystal_size_max 0.35
_exptl_crystal_size_mid 0.25
_exptl_crystal_size_min 0.25
_refine_diff_density_max 0.763
_refine_diff_density_min -0.786
_refine_diff_density_rms 0.147
_refine_ls_extinction_coef 0.0012(4)
_refine_ls_extinction_expression Fc^*^=kFc[1+0.001xFc^2^\l^3^/sin(2\q)]^-1/4^
_refine_ls_extinction_method SHELXL
_refine_ls_goodness_of_fit_ref 1.089
_refine_ls_hydrogen_treatment mixed
_refine_ls_matrix_type full
_refine_ls_number_parameters 163
_refine_ls_number_reflns 1132
_refine_ls_number_restraints 0
_refine_ls_restrained_S_all 1.089
_refine_ls_R_factor_all 0.0497
_refine_ls_R_factor_gt 0.0479
_refine_ls_shift/su_max 0.001
_refine_ls_shift/su_mean 0.000
_refine_ls_structure_factor_coef Fsqd
_refine_ls_weighting_details 'w=1/[\s^2^(Fo^2^)+(0.0894P)^2^+48.5199P] where P=(Fo^2^+2Fc^2^)/3'
_refine_ls_weighting_scheme calc
_refine_ls_wR_factor_gt 0.1447
_refine_ls_wR_factor_ref 0.1461
_reflns_number_gt 1093
_reflns_number_total 1132
_reflns_threshold_expression >2sigma(I)
_cod_data_source_file 901842esup1.cif
_cod_data_source_block 2-Tb
_cod_depositor_comments
;
The following automatic conversions were performed:

'_refine_ls_weighting_scheme' value 'calc
w=1/[\s^2^(Fo^2^)+(0.0894P)^2^+48.5199P] where P=(Fo^2^+2Fc^2^)/3'
was changed to 'calc'. New tag '_refine_ls_weighting_details' was
created. The value of the new tag was set to
'w=1/[\s^2^(Fo^2^)+(0.0894P)^2^+48.5199P] where P=(Fo^2^+2Fc^2^)/3'.

Automatic conversion script
Id: cif_fix_values 3143 2015-03-26 13:38:13Z robertas 
;
_cod_original_sg_symbol_H-M I2/c
_cod_database_code 7027363

loop_
_symmetry_equiv_pos_as_xyz
'x, y, z'
'x, -y, z+1/2'
'x+1/2, y+1/2, z+1/2'
'x+1/2, -y+1/2, z+1'
'-x, -y, -z'
'-x, y, -z-1/2'
'-x+1/2, -y+1/2, -z+1/2'
'-x+1/2, y+1/2, -z'

loop_
_atom_site_label
_atom_site_type_symbol
_atom_site_fract_x
_atom_site_fract_y
_atom_site_fract_z
_atom_site_U_iso_or_equiv
_atom_site_adp_type
_atom_site_occupancy
_atom_site_calc_flag
_atom_site_refinement_flags
_atom_site_disorder_assembly
_atom_site_disorder_group
Tb1 Tb 0.5000 0.36492(2) 0.7500 0.0364(8) Uani 1 d S . .
O32 O 0.4487(16) 0.3318(4) 0.5026(13) 0.062(5) Uani 1 d . . .
N33 N 0.358(3) 0.3625(4) 0.4299(19) 0.082(8) Uani 1 d . . .
O34 O 0.344(2) 0.3934(3) 0.5086(12) 0.112(7) Uani 1 d . . .
O31 O 0.295(3) 0.3629(5) 0.2963(16) 0.153(11) Uani 1 d . . .
N14 N 0.3129(18) 0.4036(3) 0.8489(13) 0.039(5) Uani 1 d . . .
C15 C 0.210(3) 0.3914(4) 0.9060(17) 0.069(8) Uani 1 d . . .
N11 N 0.145(2) 0.4288(4) 0.9350(14) 0.062(5) Uani 1 d . . .
H11 H 0.0765 0.4290 0.9740 0.074 Uiso 1 calc R . .
N12 N 0.2004(19) 0.4655(4) 0.8946(14) 0.058(5) Uani 1 d . . .
C13 C 0.299(2) 0.4495(4) 0.8441(15) 0.046(6) Uani 1 d . . .
N21 N 0.5000 0.4535(4) 0.7500 0.040(6) Uani 1 d S . .
C22 C 0.400(2) 0.4770(4) 0.7918(15) 0.033(5) Uani 1 d . . .
C23 C 0.606(3) 0.5248(4) 0.7077(17) 0.065(7) Uani 1 d . . .
H23 H 0.6779 0.5401 0.6803 0.078 Uiso 1 calc R . .
C24 C 0.5000 0.5482(5) 0.7500 0.047(9) Uani 1 d S . .
H24 H 0.5000 0.5798 0.7500 0.057 Uiso 1 calc SR . .
C100 C 0.167(3) 0.3449(5) 0.942(2) 0.080(8) Uani 1 d . . .
H10A H 0.0939 0.3312 0.8539 0.095 Uiso 1 calc R . .
H10B H 0.1214 0.3475 1.0137 0.095 Uiso 1 calc R . .
H10C H 0.2580 0.3263 0.9801 0.095 Uiso 1 calc R . .
O200 O 0.301(5) 0.3089(9) 0.700(3) 0.063(8) Uiso 0.50 d P A 1
N23 N 0.250(6) 0.2976(11) 0.664(4) 0.057(8) Uiso 0.50 d P A 2
O21 O 0.368(4) 0.2886(7) 0.749(3) 0.058(6) Uiso 0.50 d P A 2
O22 O 0.220(3) 0.3376(6) 0.621(2) 0.058(5) Uiso 0.50 d P A 2
O24 O 0.136(3) 0.2696(6) 0.629(2) 0.064(5) Uiso 0.50 d P A 2
C102 C -0.126(6) 0.2448(13) 0.219(5) 0.091(12) Uiso 0.50 d P . .
H10D H -0.0963 0.2135 0.2197 0.109 Uiso 0.50 calc PR . .
H10E H -0.1393 0.2584 0.1265 0.109 Uiso 0.50 calc PR . .
H10F H -0.2214 0.2465 0.2342 0.109 Uiso 0.50 calc PR . .
C101 C -0.013(7) 0.2675(13) 0.330(5) 0.084(11) Uiso 0.50 d P . .
N100 N 0.076(6) 0.2864(15) 0.421(5) 0.125(14) Uiso 0.50 d P . .
O100 O 0.061(2) 0.4465(5) 0.4332(18) 0.107(5) Uiso 1 d . . .

loop_
_atom_site_aniso_label
_atom_site_aniso_U_11
_atom_site_aniso_U_22
_atom_site_aniso_U_33
_atom_site_aniso_U_23
_atom_site_aniso_U_13
_atom_site_aniso_U_12
Tb1 0.041(2) 0.0336(4) 0.0357(8) 0.000 0.0161(11) 0.000
O32 0.048(16) 0.078(7) 0.059(8) -0.029(6) 0.018(10) -0.018(7)
N33 0.12(3) 0.065(8) 0.058(13) -0.002(7) 0.036(16) -0.040(10)
O34 0.19(2) 0.051(5) 0.050(8) -0.002(5) -0.004(11) 0.019(8)
O31 0.26(3) 0.141(12) 0.021(8) -0.005(6) 0.015(14) -0.104(14)
N14 0.023(16) 0.047(5) 0.045(8) -0.002(5) 0.011(10) -0.001(6)
C15 0.12(3) 0.055(7) 0.055(10) 0.003(6) 0.065(15) -0.005(9)
N11 0.056(19) 0.071(7) 0.052(9) 0.000(6) 0.015(12) 0.004(8)
N12 0.069(18) 0.060(6) 0.054(8) -0.003(5) 0.032(11) 0.014(7)
C13 0.05(2) 0.047(6) 0.033(8) 0.001(5) 0.010(12) 0.017(8)
N21 0.04(2) 0.031(6) 0.050(10) 0.000 0.023(13) 0.000
C22 0.011(18) 0.044(5) 0.037(9) -0.002(5) 0.000(11) 0.008(7)
C23 0.09(2) 0.039(6) 0.066(11) -0.002(6) 0.033(14) -0.017(8)
C24 0.04(3) 0.038(8) 0.053(14) 0.000 0.003(18) 0.000
C100 0.09(3) 0.068(9) 0.076(14) 0.012(8) 0.033(17) -0.016(11)

loop_
_atom_type_symbol
_atom_type_description
_atom_type_scat_dispersion_real
_atom_type_scat_dispersion_imag
_atom_type_scat_source
C C 0.0033 0.0016 'International Tables Vol C Tables 4.2.6.8 and 6.1.1.4'
H H 0.0000 0.0000 'International Tables Vol C Tables 4.2.6.8 and 6.1.1.4'
N N 0.0061 0.0033 'International Tables Vol C Tables 4.2.6.8 and 6.1.1.4'
O O 0.0106 0.0060 'International Tables Vol C Tables 4.2.6.8 and 6.1.1.4'
Tb Tb -0.1723 4.1537 'International Tables Vol C Tables 4.2.6.8 and 6.1.1.4'

loop_
_geom_angle_atom_site_label_1
_geom_angle_atom_site_label_2
_geom_angle_atom_site_label_3
_geom_angle
_geom_angle_site_symmetry_1
_geom_angle_site_symmetry_3
O200 Tb1 O200 92.9(17) 6_657 .
O200 Tb1 O34 125.0(8) 6_657 .
O200 Tb1 O34 84.5(9) . .
O200 Tb1 O34 84.5(9) 6_657 6_657
O200 Tb1 O34 125.0(8) . 6_657
O34 Tb1 O34 139.4(5) . 6_657
O200 Tb1 O32 77.1(8) 6_657 .
O200 Tb1 O32 71.6(7) . .
O34 Tb1 O32 49.9(4) . .
O34 Tb1 O32 156.1(6) 6_657 .
O200 Tb1 O32 71.6(7) 6_657 6_657
O200 Tb1 O32 77.1(8) . 6_657
O34 Tb1 O32 156.1(6) . 6_657
O34 Tb1 O32 49.9(4) 6_657 6_657
O32 Tb1 O32 134.0(6) . 6_657
O200 Tb1 O21 19.8(12) 6_657 6_657
O200 Tb1 O21 74.5(10) . 6_657
O34 Tb1 O21 114.7(7) . 6_657
O34 Tb1 O21 101.0(8) 6_657 6_657
O32 Tb1 O21 64.8(7) . 6_657
O32 Tb1 O21 75.1(6) 6_657 6_657
O200 Tb1 O21 74.5(10) 6_657 .
O200 Tb1 O21 19.8(12) . .
O34 Tb1 O21 101.0(8) . .
O34 Tb1 O21 114.7(7) 6_657 .
O32 Tb1 O21 75.1(6) . .
O32 Tb1 O21 64.8(7) 6_657 .
O21 Tb1 O21 57.6(13) 6_657 .
O200 Tb1 O22 27.7(9) 6_657 6_657
O200 Tb1 O22 116.9(11) . 6_657
O34 Tb1 O22 135.8(6) . 6_657
O34 Tb1 O22 60.1(6) 6_657 6_657
O32 Tb1 O22 98.1(5) . 6_657
O32 Tb1 O22 67.4(5) 6_657 6_657
O21 Tb1 O22 47.4(9) 6_657 6_657
O21 Tb1 O22 97.3(9) . 6_657
O200 Tb1 O22 116.9(11) 6_657 .
O200 Tb1 O22 27.7(9) . .
O34 Tb1 O22 60.1(6) . .
O34 Tb1 O22 135.8(6) 6_657 .
O32 Tb1 O22 67.4(5) . .
O32 Tb1 O22 98.1(5) 6_657 .
O21 Tb1 O22 97.3(9) 6_657 .
O21 Tb1 O22 47.4(9) . .
O22 Tb1 O22 143.5(9) 6_657 .
O200 Tb1 N14 144.6(6) 6_657 .
O200 Tb1 N14 78.2(7) . .
O34 Tb1 N14 88.5(5) . .
O34 Tb1 N14 73.6(6) 6_657 .
O32 Tb1 N14 129.7(5) . .
O32 Tb1 N14 73.0(4) 6_657 .
O21 Tb1 N14 141.7(5) 6_657 .
O21 Tb1 N14 89.5(6) . .
O22 Tb1 N14 131.7(5) 6_657 .
O22 Tb1 N14 67.2(5) . .
O200 Tb1 N14 78.2(7) 6_657 6_657
O200 Tb1 N14 144.6(6) . 6_657
O34 Tb1 N14 73.6(6) . 6_657
O34 Tb1 N14 88.5(5) 6_657 6_657
O32 Tb1 N14 73.0(4) . 6_657
O32 Tb1 N14 129.7(5) 6_657 6_657
O21 Tb1 N14 89.5(6) 6_657 6_657
O21 Tb1 N14 141.7(5) . 6_657
O22 Tb1 N14 67.2(5) 6_657 6_657
O22 Tb1 N14 131.7(5) . 6_657
N14 Tb1 N14 127.5(4) . 6_657
O200 Tb1 N21 133.6(8) 6_657 .
O200 Tb1 N21 133.6(8) . .
O34 Tb1 N21 69.7(3) . .
O34 Tb1 N21 69.7(3) 6_657 .
O32 Tb1 N21 113.0(3) . .
O32 Tb1 N21 113.0(3) 6_657 .
O21 Tb1 N21 151.2(6) 6_657 .
O21 Tb1 N21 151.2(6) . .
O22 Tb1 N21 108.3(4) 6_657 .
O22 Tb1 N21 108.3(4) . .
N14 Tb1 N21 63.7(2) . .
N14 Tb1 N21 63.7(2) 6_657 .
N33 O32 Tb1 96.4(9) . .
O31 N33 O34 123(2) . .
O31 N33 O32 124.4(18) . .
O34 N33 O32 112.5(16) . .
N33 O34 Tb1 101.0(12) . .
C15 N14 C13 102.1(12) . .
C15 N14 Tb1 138.1(8) . .
C13 N14 Tb1 119.7(9) . .
N14 C15 N11 109.2(12) . .
N14 C15 C100 130.1(15) . .
N11 C15 C100 120.7(16) . .
N12 N11 C15 109.9(14) . .
C13 N12 N11 103.9(11) . .
N12 C13 N14 114.8(13) . .
N12 C13 C22 125.4(10) . .
N14 C13 C22 119.7(12) . .
C22 N21 C22 118.4(13) 6_657 .
C22 N21 Tb1 120.8(7) 6_657 .
C22 N21 Tb1 120.8(7) . .
N21 C22 C23 123.1(15) . 6_657
N21 C22 C13 115.8(9) . .
C23 C22 C13 121.0(14) 6_657 .
C24 C23 C22 117.3(16) . 6_657
C23 C24 C23 120.9(15) 6_657 .
O21 N23 O22 120(4) . .
O21 N23 O24 121(4) . .
O22 N23 O24 118(5) . .
N23 O21 Tb1 98(2) . .
N23 O22 Tb1 94(3) . .
N100 C101 C102 178(6) . .

loop_
_geom_bond_atom_site_label_1
_geom_bond_atom_site_label_2
_geom_bond_distance
_geom_bond_site_symmetry_2
Tb1 O200 2.39(3) 6_657
Tb1 O200 2.39(3) .
Tb1 O34 2.412(12) .
Tb1 O34 2.412(12) 6_657
Tb1 O32 2.491(10) .
Tb1 O32 2.491(10) 6_657
Tb1 O21 2.56(2) 6_657
Tb1 O21 2.56(2) .
Tb1 O22 2.57(3) 6_657
Tb1 O22 2.57(3) .
Tb1 N14 2.571(12) .
Tb1 N14 2.571(12) 6_657
Tb1 N21 2.605(11) .
O32 N33 1.26(2) .
N33 O31 1.22(2) .
N33 O34 1.235(18) .
N14 C15 1.335(19) .
N14 C13 1.355(14) .
C15 N11 1.343(18) .
C15 C100 1.504(19) .
N11 N12 1.325(17) .
N12 C13 1.296(18) .
C13 C22 1.47(2) .
N21 C22 1.350(14) 6_657
N21 C22 1.350(14) .
C22 C23 1.406(15) 6_657
C23 C24 1.397(19) .
C23 C22 1.406(15) 6_657
C24 C23 1.397(19) 6_657
N23 O21 1.13(5) .
N23 O22 1.24(4) .
N23 O24 1.28(4) .
C102 C101 1.36(6) .
C101 N100 1.11(6) .
